data_7232674
loop_
_publ_author_name
'Saccone, Marco'
'Riebe, Steffen'
'Stelzer, Jacqueline'
'W\"olper, Christoph'
'Daniliuc, Constantin G.'
'Voskuhl, Jens'
'Giese, Michael'

_publ_section_title
;
 Structure--property relationships in aromatic thioethers featuring
 aggregation-induced emission: solid-state structures and theoretical
 analysis
;
_journal_issue 19
_journal_name_full CrystEngComm
_journal_page_first 3097
_journal_paper_doi 10.1039/C9CE00444K
_journal_volume 21
_journal_year 2019
_chemical_formula_sum 'C36 H44 N2 O4'
_chemical_formula_weight 568.73
_space_group_crystal_system monoclinic
_space_group_IT_number 4
_space_group_name_Hall 'P 2yb'
_space_group_name_H-M_alt 'P 1 21 1'
_symmetry_space_group_name_Hall 'P 2yb'
_symmetry_space_group_name_H-M 'P 1 21 1'
_atom_sites_solution_hydrogens geom
_audit_creation_method 'APEX3 v2016.1-0'
_audit_update_record
;
2019-02-04 deposited with the CCDC.    2019-04-16 downloaded from the CCDC.
;
_cell_angle_alpha 90
_cell_angle_beta 108.757(2)
_cell_angle_gamma 90
_cell_formula_units_Z 4
_cell_length_a 13.8935(6)
_cell_length_b 15.9032(7)
_cell_length_c 15.2978(7)
_cell_measurement_reflns_used 9971
_cell_measurement_temperature 100.(2)
_cell_measurement_theta_max 66.6903
_cell_measurement_theta_min 3.0508
_cell_volume 3200.6(2)
_computing_cell_refinement 'SAINT V8.37A (Bruker AXS Inc., 2015)'
_computing_data_collection 'APEX3 v2016.1-0 (Bruker AXS Inc., 2016)'
_computing_data_reduction 'SAINT V8.37A (Bruker AXS Inc., 2015)'
_computing_molecular_graphics 'APEX3 v2016.1-0 (Bruker AXS Inc., 2016)'
_computing_publication_material 'APEX3 v2016.1-0 (Bruker AXS Inc., 2016)'
_computing_structure_refinement 'SHELXL-2014/7 (Sheldrick, 2014)'
_computing_structure_solution 'SHELXL-2014/7 (Sheldrick, 2014)'
_diffrn_ambient_temperature 100.(2)
_diffrn_detector_area_resol_mean 8.3333
_diffrn_measured_fraction_theta_full 0.998
_diffrn_measured_fraction_theta_max 0.998
_diffrn_measurement_device_type 'Kappa CCD APEXII'
_diffrn_measurement_method 'phi / omega scans'
_diffrn_radiation_monochromator graphite
_diffrn_radiation_type CuK\a
_diffrn_radiation_wavelength 1.54178
_diffrn_reflns_av_R_equivalents 0.0452
_diffrn_reflns_av_unetI/netI 0.0370
_diffrn_reflns_limit_h_max 16
_diffrn_reflns_limit_h_min -16
_diffrn_reflns_limit_k_max 18
_diffrn_reflns_limit_k_min -18
_diffrn_reflns_limit_l_max 18
_diffrn_reflns_limit_l_min -18
_diffrn_reflns_number 47174
_diffrn_reflns_theta_full 66.72
_diffrn_reflns_theta_max 66.72
_diffrn_reflns_theta_min 3.36
_diffrn_source 'fine-focus sealed tube'
_diffrn_source_type 'fine-focus sealed tube'
_exptl_absorpt_coefficient_mu 0.603
_exptl_absorpt_correction_T_max 0.98
_exptl_absorpt_correction_T_min 0.87
_exptl_absorpt_correction_type multi-scan
_exptl_absorpt_process_details
;
Bruker AXS (2014). SADABS, Version 2014/5, Bruker AXS Inc., Madison, Wisconsin,
USA.
;
_exptl_crystal_colour colourless
_exptl_crystal_density_diffrn 1.180
_exptl_crystal_density_method 'not measured'
_exptl_crystal_description plate
_exptl_crystal_F_000 1224
_exptl_crystal_size_max 0.300
_exptl_crystal_size_mid 0.200
_exptl_crystal_size_min 0.030
_refine_diff_density_max 0.433
_refine_diff_density_min -0.204
_refine_ls_abs_structure_details
;

Flack x determined using 4469 quotients [(I+)-(I-)]/[(I+)+(I-)]
(Parsons, Flack and Wagner, Acta Cryst. B69 (2013) 249-259).
;
_refine_ls_abs_structure_Flack 0.47(8)
_refine_ls_extinction_coef 0.00052(7)
_refine_ls_extinction_method 'SHELXL-2014/7 (Sheldrick 2014'
_refine_ls_goodness_of_fit_ref 1.054
_refine_ls_hydrogen_treatment constr
_refine_ls_matrix_type full
_refine_ls_number_parameters 836
_refine_ls_number_reflns 11263
_refine_ls_number_restraints 232
_refine_ls_restrained_S_all 1.063
_refine_ls_R_factor_all 0.0398
_refine_ls_R_factor_gt 0.0353
_refine_ls_shift/su_max 0.004
_refine_ls_shift/su_mean 0.000
_refine_ls_structure_factor_coef Fsqd
_refine_ls_weighting_details 'w=1/[\s^2^(Fo^2^)+(0.0421P)^2^+0.4972P] where P=(Fo^2^+2Fc^2^)/3'
_refine_ls_weighting_scheme calc
_refine_ls_wR_factor_gt 0.0867
_refine_ls_wR_factor_ref 0.0894
_reflns_number_gt 10342
_reflns_number_total 11263
_reflns_threshold_expression 'I > 2\s(I)'
_cod_data_source_file c9ce00444k2.cif
_cod_data_source_block dan8858
_cod_depositor_comments 'Adding full bibliography for 7232673--7232677.cif.'
_cod_database_code 7232674

loop_
_space_group_symop_operation_xyz
'x, y, z'
'-x, y+1/2, -z'

loop_
_atom_site_type_symbol
_atom_site_label
_atom_site_fract_x
_atom_site_fract_y
_atom_site_fract_z
_atom_site_U_iso_or_equiv
_atom_site_adp_type
_atom_site_calc_flag
_atom_site_refinement_flags_adp
_atom_site_refinement_flags_occupancy
_atom_site_refinement_flags_posn
_atom_site_occupancy
_atom_site_disorder_assembly
_atom_site_disorder_group
C C1A 1.00477(18) 0.15684(15) 0.28749(16) 0.0191(5) Uani d . . . 1.0 . .
C C2A 1.09843(17) 0.15229(16) 0.35815(16) 0.0198(5) Uani d . . . 1.0 . .
C C3A 1.15166(18) 0.07667(16) 0.37397(16) 0.0204(5) Uani d . . . 1.0 . .
H H3A 1.2158 0.0733 0.4211 0.025 Uiso calc U . R 1.0 . .
C C4A 1.11170(17) 0.00605(16) 0.32140(16) 0.0197(5) Uani d . . . 1.0 . .
C C5A 1.01695(18) 0.01128(16) 0.25143(16) 0.0189(5) Uani d . . . 1.0 . .
C C6A 0.96476(18) 0.08698(16) 0.23400(16) 0.0201(5) Uani d . . . 1.0 . .
H H6A 0.9018 0.0909 0.1855 0.024 Uiso calc U . R 1.0 . .
C C7A 1.13870(18) 0.22527(17) 0.41282(17) 0.0233(5) Uani d . . . 1.0 . .
C C8A 1.16759(18) -0.07164(17) 0.33807(16) 0.0212(5) Uani d . . . 1.0 . .
C C11A 0.85135(17) 0.23165(15) 0.22567(17) 0.0208(5) Uani d . . . 1.0 . .
C C12A 0.81453(19) 0.26527(16) 0.13851(17) 0.0215(5) Uani d . . . 1.0 . .
H H12A 0.8597 0.2891 0.1101 0.026 Uiso calc U . R 1.0 . .
C C13A 0.71015(18) 0.26414(15) 0.09220(17) 0.0213(5) Uani d . . . 1.0 . .
H H13A 0.6837 0.2874 0.032 0.026 Uiso calc U . R 1.0 . .
C C14A 0.64493(18) 0.22875(16) 0.13449(17) 0.0218(5) Uani d . . . 1.0 . .
C C15A 0.68435(19) 0.19520(16) 0.22307(17) 0.0233(5) Uani d . . . 1.0 . .
H H15A 0.6397 0.1711 0.2519 0.028 Uiso calc U . R 1.0 . .
C C16A 0.78703(19) 0.19664(16) 0.26906(17) 0.0234(5) Uani d . . . 1.0 . .
H H16A 0.8137 0.1741 0.3296 0.028 Uiso calc U . R 1.0 . .
C C21A 0.88068(18) -0.06025(15) 0.14270(17) 0.0209(5) Uani d . . . 1.0 . .
C C22A 0.80137(18) -0.04665(16) 0.17832(17) 0.0228(5) Uani d . . . 1.0 . .
H H22A 0.8147 -0.0391 0.2427 0.027 Uiso calc U . R 1.0 . .
C C23A 0.70303(19) -0.04433(17) 0.11819(17) 0.0235(5) Uani d . . . 1.0 . .
H H23A 0.6483 -0.034 0.1413 0.028 Uiso calc U . R 1.0 . .
C C24A 0.68342(18) -0.05703(16) 0.02382(17) 0.0218(5) Uani d . . . 1.0 . .
C C25A 0.76315(19) -0.07392(16) -0.00983(17) 0.0221(5) Uani d . . . 1.0 . .
H H25A 0.7498 -0.0853 -0.0736 0.027 Uiso calc U . R 1.0 . .
C C26A 0.86302(19) -0.07415(16) 0.05056(17) 0.0218(5) Uani d . . . 1.0 . .
H H26A 0.9181 -0.0839 0.0278 0.026 Uiso calc U . R 1.0 . .
C C31A 0.49908(19) 0.23953(18) -0.00101(18) 0.0248(5) Uani d . . . 1.0 . .
H H31A 0.5333 0.2041 -0.0353 0.03 Uiso calc U . R 1.0 . .
H H31B 0.5083 0.2993 -0.0148 0.03 Uiso calc U . R 1.0 . .
C C32A 0.38714(18) 0.21824(17) -0.02961(18) 0.0248(6) Uani d . . . 1.0 . .
H H32A 0.3527 0.2577 0.0007 0.03 Uiso calc U . R 1.0 . .
H H32B 0.3788 0.1607 -0.0084 0.03 Uiso calc U . R 1.0 . .
C C33A 0.33696(18) 0.22334(17) -0.13387(17) 0.0232(5) Uani d . . . 1.0 . .
H H33A 0.3529 0.2786 -0.1557 0.028 Uiso calc U . R 1.0 . .
H H33B 0.3663 0.1793 -0.1634 0.028 Uiso calc U . R 1.0 . .
C C34A 0.22227(19) 0.21247(17) -0.16459(18) 0.0261(6) Uani d . . . 1.0 . .
H H34A 0.1927 0.2573 -0.1363 0.031 Uiso calc U . R 1.0 . .
H H34B 0.2062 0.1578 -0.1417 0.031 Uiso calc U . R 1.0 . .
C C35A 0.17303(19) 0.21574(18) -0.26888(18) 0.0257(6) Uani d . . . 1.0 . .
H H35A 0.2015 0.17 -0.2971 0.031 Uiso calc U . R 1.0 . .
H H35B 0.1907 0.2699 -0.2919 0.031 Uiso calc U . R 1.0 . .
C C36A 0.05754(19) 0.20696(18) -0.30014(18) 0.0274(6) Uani d . . . 1.0 . .
H H36A 0.0398 0.1549 -0.2732 0.033 Uiso calc U . R 1.0 . .
H H36B 0.0287 0.2551 -0.2758 0.033 Uiso calc U . R 1.0 . .
C C37A 0.0091(2) 0.20380(18) -0.40448(18) 0.0290(6) Uani d . . . 1.0 . .
H H37A 0.0398 0.1571 -0.4292 0.035 Uiso calc U . R 1.0 . .
H H37B 0.0242 0.2568 -0.4313 0.035 Uiso calc U . R 1.0 . .
C C38A -0.1059(2) 0.1914(2) -0.43461(19) 0.0334(6) Uani d . . . 1.0 . .
H H38A -0.1371 0.2384 -0.4121 0.05 Uiso calc U . R 1.0 . .
H H38B -0.1215 0.1386 -0.4089 0.05 Uiso calc U . R 1.0 . .
H H38C -0.1331 0.1893 -0.5021 0.05 Uiso calc U . R 1.0 . .
C C41A 0.55375(19) -0.06963(17) -0.12582(17) 0.0232(5) Uani d . . . 1.0 . .
H H41A 0.5706 -0.1288 -0.135 0.028 Uiso calc U . R 1.0 . .
H H41B 0.5894 -0.0325 -0.1573 0.028 Uiso calc U . R 1.0 . .
C C42A 0.43981(19) -0.05566(17) -0.16386(17) 0.0245(5) Uani d . . . 1.0 . .
H H42A 0.4253 0.0047 -0.1581 0.029 Uiso calc U . R 1.0 . .
H H42B 0.4066 -0.088 -0.1263 0.029 Uiso calc U . R 1.0 . .
C C43A 0.39441(19) -0.08182(17) -0.26421(17) 0.0243(5) Uani d . . . 1.0 . .
H H43A 0.4129 -0.1411 -0.2708 0.029 Uiso calc U . R 1.0 . .
H H43B 0.4241 -0.0467 -0.3025 0.029 Uiso calc U . R 1.0 . .
C C44A 0.2787(2) -0.07318(19) -0.30008(18) 0.0288(6) Uani d . . . 1.0 . .
H H44A 0.2491 -0.1048 -0.2591 0.035 Uiso calc U . R 1.0 . .
H H44B 0.2601 -0.0132 -0.2985 0.035 Uiso calc U . R 1.0 . .
C C45A 0.2341(2) -0.10627(19) -0.39863(19) 0.0333(6) Uani d . . . 1.0 . .
H H45A 0.2607 -0.0713 -0.4393 0.04 Uiso calc U . R 1.0 . .
H H45B 0.2595 -0.1642 -0.4003 0.04 Uiso calc U . R 1.0 . .
C C46A 0.1191(2) -0.10785(19) -0.4389(2) 0.0354(7) Uani d . . . 1.0 . .
H H46A 0.0997 -0.1324 -0.5016 0.043 Uiso calc U . R 1.0 . .
H H46B 0.0918 -0.1449 -0.4005 0.043 Uiso calc U . R 1.0 . .
C C47A 0.0710(2) -0.0229(2) -0.4445(2) 0.0380(7) Uani d . . . 1.0 . .
H H47A 0.1104 0.0185 -0.4675 0.046 Uiso calc U . R 1.0 . .
H H47B 0.0724 -0.0051 -0.3821 0.046 Uiso calc U . R 1.0 . .
C C48A -0.0420(2) -0.0246(2) -0.5109(2) 0.0463(8) Uani d . . . 1.0 . .
H H48A -0.0823 -0.0622 -0.4856 0.069 Uiso calc U . R 1.0 . .
H H48B -0.0437 -0.0448 -0.5719 0.069 Uiso calc U . R 1.0 . .
H H48C -0.0705 0.0323 -0.5166 0.069 Uiso calc U . R 1.0 . .
C C1B 0.49816(18) 0.38205(16) -0.23985(16) 0.0202(5) Uani d . . . 1.0 . .
C C2B 0.40291(18) 0.38271(16) -0.30957(16) 0.0202(5) Uani d . . . 1.0 . .
C C3B 0.36494(19) 0.30791(16) -0.35567(16) 0.0213(5) Uani d . . . 1.0 . .
H H3B 0.3003 0.3077 -0.4023 0.026 Uiso calc U . R 1.0 . .
C C4B 0.42059(18) 0.23390(16) -0.33413(16) 0.0207(5) Uani d . . . 1.0 . .
C C5B 0.51557(18) 0.23443(16) -0.26445(16) 0.0211(5) Uani d . . . 1.0 . .
C C6B 0.55280(18) 0.30804(16) -0.21702(17) 0.0207(5) Uani d . . . 1.0 . .
H H6B 0.6161 0.3076 -0.1687 0.025 Uiso calc U . R 1.0 . .
C C7B 0.34517(19) 0.45896(18) -0.33272(17) 0.0237(5) Uani d . . . 1.0 . .
C C8B 0.38003(18) 0.15748(17) -0.38288(17) 0.0233(5) Uani d . . . 1.0 . .
C C11B 0.62974(18) 0.45971(15) -0.13417(17) 0.0210(5) Uani d . . . 1.0 . .
C C12B 0.64235(19) 0.47551(15) -0.04333(17) 0.0225(5) Uani d . . . 1.0 . .
H H12B 0.5849 0.485 -0.0238 0.027 Uiso calc U . R 1.0 . .
C C13B 0.7401(2) 0.47772(16) 0.02066(19) 0.0263(6) Uani d . . . 1.0 . .
H H13B 0.7498 0.4893 0.0838 0.032 Uiso calc U . R 1.0 . .
C C14B 0.82309(19) 0.46269(17) -0.0092(2) 0.0294(6) Uani d . . . 1.0 . .
C C15B 0.8091(2) 0.44831(19) -0.1016(2) 0.0332(6) Uani d . . . 1.0 . .
H H15B 0.8663 0.4388 -0.1215 0.04 Uiso calc U . R 1.0 . .
C C16B 0.71235(19) 0.44773(17) -0.16505(19) 0.0284(6) Uani d . . . 1.0 . .
H H16B 0.7026 0.4393 -0.2288 0.034 Uiso calc U . R 1.0 . .
C C21B 0.67219(18) 0.16615(16) -0.19800(17) 0.0221(5) Uani d . . . 1.0 . .
C C22B 0.71106(19) 0.13383(15) -0.11059(17) 0.0231(5) Uani d . . . 1.0 . .
H H22B 0.6673 0.1076 -0.0822 0.028 Uiso calc U . R 1.0 . .
C C23B 0.81524(19) 0.13961(16) -0.06331(17) 0.0236(5) Uani d . . . 1.0 . .
H H23B 0.8428 0.117 -0.0029 0.028 Uiso calc U . R 1.0 . .
C C24B 0.87797(19) 0.17868(16) -0.10539(17) 0.0235(5) Uani d . . . 1.0 . .
C C25B 0.8371(2) 0.21141(17) -0.19421(18) 0.0263(6) Uani d . . . 1.0 . .
H H25B 0.8802 0.2385 -0.2227 0.032 Uiso calc U . R 1.0 . .
C C26B 0.73446(19) 0.20470(17) -0.24082(17) 0.0251(6) Uani d . . . 1.0 . .
H H26B 0.7067 0.2263 -0.3017 0.03 Uiso calc U . R 1.0 . .
O O3B 0.92221(14) 0.46056(14) 0.04754(15) 0.0406(5) Uani d . . D 1.0 . .
C C31B 0.9486(9) 0.4827(15) 0.1398(8) 0.043(4) Uani d U P D 0.562(5) A 1
H H31C 0.91 0.449 0.1717 0.051 Uiso calc U P R 0.562(5) A 1
H H31D 0.9352 0.5431 0.1466 0.051 Uiso calc U P R 0.562(5) A 1
C C32B 1.0618(5) 0.4637(5) 0.1784(4) 0.0283(15) Uani d U P D 0.562(5) A 1
H H32C 1.0755 0.4064 0.16 0.034 Uiso calc U P R 0.562(5) A 1
H H32D 1.1004 0.5044 0.1537 0.034 Uiso calc U P R 0.562(5) A 1
C C33B 1.0945(4) 0.4702(3) 0.2830(3) 0.0337(13) Uani d U P D 0.562(5) A 1
H H33C 1.0744 0.4179 0.3077 0.04 Uiso calc U P R 0.562(5) A 1
H H33D 1.0571 0.5172 0.2997 0.04 Uiso calc U P R 0.562(5) A 1
C C34B 1.2090(5) 0.4843(4) 0.3305(5) 0.0373(15) Uani d U P D 0.562(5) A 1
H H34C 1.2282 0.5395 0.3111 0.045 Uiso calc U P R 0.562(5) A 1
H H34D 1.2231 0.4861 0.3982 0.045 Uiso calc U P R 0.562(5) A 1
C C35B 1.2728(5) 0.4179(4) 0.3087(4) 0.0366(14) Uani d U P D 0.562(5) A 1
H H35C 1.2617 0.4184 0.2414 0.044 Uiso calc U P R 0.562(5) A 1
H H35D 1.2508 0.3624 0.3246 0.044 Uiso calc U P R 0.562(5) A 1
C C36B 1.3863(4) 0.4292(4) 0.3604(3) 0.0364(14) Uani d U P D 0.562(5) A 1
H H36E 1.4241 0.3857 0.3383 0.044 Uiso calc U P R 0.562(5) A 1
H H36F 1.4075 0.4847 0.3436 0.044 Uiso calc U P R 0.562(5) A 1
C C37B 1.4176(9) 0.4239(8) 0.4637(7) 0.050(3) Uani d U P D 0.562(5) A 1
H H37E 1.3831 0.3752 0.4809 0.06 Uiso calc U P R 0.562(5) A 1
H H37F 1.3942 0.4752 0.4875 0.06 Uiso calc U P R 0.562(5) A 1
C C38B 1.5317(6) 0.4148(8) 0.5101(6) 0.027(3) Uani d U P D 0.562(5) A 1
H H38G 1.5673 0.4562 0.4843 0.04 Uiso calc U P R 0.562(5) A 1
H H38H 1.5529 0.358 0.4994 0.04 Uiso calc U P R 0.562(5) A 1
H H38I 1.5484 0.4244 0.5767 0.04 Uiso calc U P R 0.562(5) A 1
C C31D 0.9367(11) 0.4773(17) 0.1469(10) 0.043(5) Uani d U P D 0.438(5) A 2
H H31E 0.9107 0.4286 0.1729 0.051 Uiso calc U P R 0.438(5) A 2
H H31F 0.896 0.5271 0.1516 0.051 Uiso calc U P R 0.438(5) A 2
C C32D 1.0479(6) 0.4927(5) 0.2046(6) 0.034(2) Uani d U P D 0.438(5) A 2
H H32E 1.0787 0.5334 0.1725 0.041 Uiso calc U P R 0.438(5) A 2
H H32F 1.0512 0.5169 0.2651 0.041 Uiso calc U P R 0.438(5) A 2
C C33D 1.1066(5) 0.4117(4) 0.2193(5) 0.0340(17) Uani d U P D 0.438(5) A 2
H H33E 1.0948 0.3836 0.159 0.041 Uiso calc U P R 0.438(5) A 2
H H33F 1.0815 0.374 0.2587 0.041 Uiso calc U P R 0.438(5) A 2
C C34D 1.2210(6) 0.4261(6) 0.2651(6) 0.052(2) Uani d U P D 0.438(5) A 2
H H34E 1.2556 0.371 0.2709 0.062 Uiso calc U P R 0.438(5) A 2
H H34F 1.2456 0.4611 0.2231 0.062 Uiso calc U P R 0.438(5) A 2
C C35D 1.2542(7) 0.4678(7) 0.3598(6) 0.052(3) Uani d U P D 0.438(5) A 2
H H35E 1.226 0.4342 0.4003 0.062 Uiso calc U P R 0.438(5) A 2
H H35F 1.2214 0.5238 0.3528 0.062 Uiso calc U P R 0.438(5) A 2
C C36D 1.3672(6) 0.4804(5) 0.4106(6) 0.051(2) Uani d U P D 0.438(5) A 2
H H36C 1.3985 0.5088 0.3689 0.061 Uiso calc U P R 0.438(5) A 2
H H36D 1.3752 0.5177 0.4643 0.061 Uiso calc U P R 0.438(5) A 2
C C37D 1.4223(10) 0.4001(8) 0.4436(10) 0.039(3) Uani d U P D 0.438(5) A 2
H H37C 1.4281 0.3678 0.3902 0.047 Uiso calc U P R 0.438(5) A 2
H H37D 1.3835 0.3658 0.4747 0.047 Uiso calc U P R 0.438(5) A 2
C C38D 1.5302(14) 0.4180(15) 0.5120(15) 0.079(8) Uani d U P D 0.438(5) A 2
H H38D 1.5379 0.3901 0.571 0.118 Uiso calc U P R 0.438(5) A 2
H H38E 1.5394 0.4787 0.5219 0.118 Uiso calc U P R 0.438(5) A 2
H H38F 1.5814 0.3963 0.4862 0.118 Uiso calc U P R 0.438(5) A 2
C C41B 1.02593(19) 0.16624(18) 0.02891(17) 0.0258(6) Uani d . . . 1.0 . .
H H41C 1.0173 0.1053 0.0371 0.031 Uiso calc U . R 1.0 . .
H H41D 0.9924 0.1974 0.0672 0.031 Uiso calc U . R 1.0 . .
C C42B 1.13743(19) 0.18809(17) 0.05813(18) 0.0252(6) Uani d . . . 1.0 . .
H H42C 1.1455 0.2472 0.0412 0.03 Uiso calc U . R 1.0 . .
H H42D 1.1719 0.1516 0.0249 0.03 Uiso calc U . R 1.0 . .
C C43B 1.18719(19) 0.17677(17) 0.16189(18) 0.0269(6) Uani d . . . 1.0 . .
H H43C 1.1708 0.1199 0.1792 0.032 Uiso calc U . R 1.0 . .
H H43D 1.1574 0.218 0.1943 0.032 Uiso calc U . R 1.0 . .
C C44B 1.30250(19) 0.18755(18) 0.19536(18) 0.0260(6) Uani d . . . 1.0 . .
H H44C 1.3326 0.1475 0.1619 0.031 Uiso calc U . R 1.0 . .
H H44D 1.3193 0.2452 0.1805 0.031 Uiso calc U . R 1.0 . .
C C45B 1.34927(19) 0.17287(18) 0.29829(18) 0.0286(6) Uani d . . . 1.0 . .
H H45C 1.3303 0.1158 0.3128 0.034 Uiso calc U . R 1.0 . .
H H45D 1.3194 0.2136 0.3312 0.034 Uiso calc U . R 1.0 . .
C C46B 1.4644(2) 0.18095(19) 0.33536(19) 0.0295(6) Uani d . . . 1.0 . .
H H46C 1.4949 0.1377 0.3058 0.035 Uiso calc U . R 1.0 . .
H H46D 1.4841 0.2367 0.3179 0.035 Uiso calc U . R 1.0 . .
C C47B 1.5078(2) 0.1712(2) 0.4391(2) 0.0389(7) Uani d . . . 1.0 . .
H H47C 1.4892 0.1149 0.4563 0.047 Uiso calc U . R 1.0 . .
H H47D 1.476 0.2136 0.4685 0.047 Uiso calc U . R 1.0 . .
C C48B 1.6228(2) 0.1810(3) 0.4775(2) 0.0506(9) Uani d . . . 1.0 . .
H H48D 1.6416 0.2384 0.4662 0.076 Uiso calc U . R 1.0 . .
H H48E 1.655 0.1409 0.4469 0.076 Uiso calc U . R 1.0 . .
H H48F 1.6458 0.17 0.544 0.076 Uiso calc U . R 1.0 . .
N N1A 1.17119(17) 0.28384(15) 0.45644(16) 0.0311(5) Uani d . . . 1.0 . .
N N2A 1.21500(17) -0.13252(15) 0.35155(15) 0.0286(5) Uani d . . . 1.0 . .
N N1B 0.29699(17) 0.51918(15) -0.35113(16) 0.0303(5) Uani d . . . 1.0 . .
N N2B 0.34508(17) 0.09798(14) -0.42259(16) 0.0302(5) Uani d . . . 1.0 . .
O O1A 0.95733(12) 0.23312(11) 0.27334(12) 0.0238(4) Uani d . . . 1.0 . .
O O2A 0.98224(12) -0.06044(11) 0.20295(11) 0.0231(4) Uani d . . . 1.0 . .
O O3A 0.54168(12) 0.22442(12) 0.09563(12) 0.0260(4) Uani d . . . 1.0 . .
O O4A 0.58343(13) -0.05008(12) -0.02895(11) 0.0271(4) Uani d . . . 1.0 . .
O O1B 0.53026(12) 0.45724(11) -0.19765(11) 0.0227(4) Uani d . . . 1.0 . .
O O2B 0.56678(13) 0.15988(11) -0.24515(12) 0.0243(4) Uani d . . . 1.0 . .
O O4B 0.98101(13) 0.18878(13) -0.06635(12) 0.0292(4) Uani d . . . 1.0 . .

loop_
_atom_site_aniso_label
_atom_site_aniso_U_11
_atom_site_aniso_U_22
_atom_site_aniso_U_33
_atom_site_aniso_U_12
_atom_site_aniso_U_13
_atom_site_aniso_U_23
C1A 0.0167(12) 0.0202(12) 0.0211(12) 0.0011(10) 0.0071(10) 0.0007(10)
C2A 0.0162(12) 0.0248(13) 0.0187(12) -0.0038(10) 0.0059(10) -0.0022(10)
C3A 0.0153(11) 0.0285(14) 0.0177(12) -0.0011(10) 0.0056(9) 0.0019(10)
C4A 0.0167(12) 0.0246(13) 0.0181(12) 0.0000(10) 0.0060(10) -0.0003(10)
C5A 0.0173(12) 0.0223(13) 0.0180(12) -0.0029(10) 0.0067(10) -0.0024(10)
C6A 0.0164(12) 0.0254(13) 0.0163(12) -0.0010(10) 0.0022(9) 0.0003(10)
C7A 0.0146(11) 0.0284(14) 0.0238(13) -0.0010(10) 0.0018(10) 0.0007(11)
C8A 0.0180(12) 0.0270(14) 0.0171(12) -0.0024(11) 0.0034(10) -0.0001(10)
C11A 0.0150(11) 0.0178(12) 0.0267(13) 0.0006(10) 0.0026(10) -0.0040(10)
C12A 0.0212(12) 0.0192(13) 0.0242(13) -0.0005(10) 0.0077(10) -0.0021(10)
C13A 0.0226(12) 0.0200(12) 0.0198(12) 0.0026(10) 0.0046(10) 0.0019(10)
C14A 0.0165(11) 0.0232(13) 0.0237(13) 0.0016(10) 0.0038(10) -0.0008(10)
C15A 0.0224(13) 0.0255(13) 0.0241(13) 0.0008(10) 0.0102(11) 0.0020(10)
C16A 0.0231(13) 0.0246(13) 0.0208(12) 0.0027(10) 0.0045(10) 0.0007(10)
C21A 0.0171(12) 0.0196(13) 0.0223(12) -0.0014(10) 0.0012(10) -0.0016(10)
C22A 0.0222(12) 0.0263(13) 0.0187(12) -0.0035(10) 0.0049(10) -0.0036(10)
C23A 0.0198(12) 0.0275(13) 0.0237(13) -0.0042(11) 0.0077(10) -0.0046(11)
C24A 0.0171(12) 0.0221(13) 0.0238(12) -0.0046(10) 0.0033(10) -0.0014(10)
C25A 0.0231(13) 0.0238(13) 0.0187(12) -0.0026(10) 0.0056(10) -0.0022(10)
C26A 0.0182(12) 0.0212(13) 0.0261(13) -0.0019(10) 0.0075(10) -0.0021(10)
C31A 0.0215(12) 0.0307(14) 0.0204(12) 0.0020(10) 0.0041(10) 0.0038(11)
C32A 0.0191(12) 0.0273(14) 0.0258(14) 0.0005(10) 0.0042(11) 0.0010(11)
C33A 0.0212(12) 0.0246(13) 0.0228(13) -0.0007(10) 0.0057(10) 0.0019(10)
C34A 0.0204(13) 0.0295(15) 0.0263(14) -0.0007(10) 0.0046(11) 0.0035(11)
C35A 0.0196(12) 0.0333(15) 0.0245(14) -0.0005(10) 0.0075(11) 0.0026(11)
C36A 0.0209(13) 0.0332(15) 0.0260(14) -0.0025(11) 0.0047(11) 0.0035(11)
C37A 0.0243(13) 0.0352(16) 0.0252(14) 0.0021(11) 0.0048(11) 0.0022(11)
C38A 0.0258(14) 0.0418(17) 0.0279(14) -0.0011(12) 0.0022(12) 0.0004(12)
C41A 0.0217(13) 0.0275(14) 0.0191(12) -0.0040(10) 0.0045(10) -0.0036(10)
C42A 0.0219(13) 0.0260(14) 0.0237(13) -0.0011(11) 0.0048(10) 0.0000(11)
C43A 0.0194(13) 0.0275(14) 0.0232(13) -0.0018(10) 0.0027(10) 0.0003(10)
C44A 0.0219(13) 0.0381(16) 0.0243(13) 0.0002(11) 0.0046(11) 0.0055(12)
C45A 0.0271(14) 0.0374(16) 0.0295(15) -0.0050(12) 0.0011(12) 0.0015(12)
C46A 0.0321(16) 0.0402(17) 0.0303(15) -0.0044(13) 0.0048(12) -0.0023(13)
C47A 0.0419(18) 0.0379(18) 0.0374(17) -0.0072(13) 0.0172(14) -0.0049(13)
C48A 0.0328(17) 0.053(2) 0.0510(19) 0.0106(15) 0.0112(15) 0.0058(16)
C1B 0.0200(12) 0.0240(13) 0.0175(12) -0.0044(10) 0.0074(10) -0.0022(10)
C2B 0.0186(12) 0.0241(13) 0.0189(12) 0.0003(10) 0.0075(10) 0.0013(10)
C3B 0.0197(12) 0.0276(13) 0.0166(12) -0.0050(10) 0.0057(10) -0.0007(10)
C4B 0.0199(12) 0.0238(13) 0.0187(12) -0.0037(10) 0.0065(10) -0.0028(10)
C5B 0.0204(12) 0.0236(13) 0.0203(12) -0.0018(10) 0.0080(10) 0.0019(10)
C6B 0.0163(12) 0.0241(13) 0.0195(12) -0.0013(10) 0.0029(10) -0.0001(10)
C7B 0.0204(12) 0.0295(15) 0.0208(12) -0.0032(11) 0.0058(10) -0.0013(11)
C8B 0.0195(12) 0.0269(14) 0.0223(13) -0.0014(11) 0.0052(10) 0.0014(11)
C11B 0.0174(12) 0.0176(12) 0.0258(13) -0.0029(10) 0.0039(10) -0.0019(10)
C12B 0.0209(12) 0.0198(13) 0.0268(13) -0.0012(10) 0.0078(11) -0.0024(10)
C13B 0.0235(13) 0.0235(14) 0.0277(14) -0.0035(10) 0.0025(11) -0.0037(11)
C14B 0.0189(13) 0.0218(14) 0.0414(16) -0.0046(10) 0.0011(11) 0.0006(12)
C15B 0.0218(13) 0.0335(16) 0.0475(17) -0.0043(11) 0.0155(13) -0.0034(13)
C16B 0.0274(14) 0.0294(15) 0.0313(14) -0.0071(12) 0.0136(12) -0.0055(11)
C21B 0.0188(12) 0.0200(13) 0.0248(13) 0.0025(10) 0.0032(10) -0.0033(10)
C22B 0.0278(14) 0.0188(13) 0.0248(13) -0.0002(10) 0.0113(11) 0.0003(10)
C23B 0.0252(13) 0.0238(14) 0.0212(13) 0.0034(10) 0.0063(11) 0.0023(10)
C24B 0.0205(13) 0.0253(14) 0.0244(13) 0.0056(10) 0.0067(10) 0.0000(10)
C25B 0.0253(13) 0.0304(15) 0.0256(14) 0.0026(11) 0.0116(11) 0.0039(11)
C26B 0.0258(13) 0.0288(14) 0.0203(12) 0.0030(11) 0.0070(11) 0.0015(10)
O3B 0.0166(9) 0.0427(12) 0.0528(13) -0.0037(8) -0.0023(9) 0.0010(10)
C31B 0.031(5) 0.045(6) 0.047(5) -0.015(4) 0.005(4) 0.011(4)
C32B 0.022(3) 0.039(4) 0.026(3) -0.006(3) 0.009(2) 0.001(3)
C33B 0.026(3) 0.036(3) 0.033(3) 0.004(2) 0.001(2) 0.000(2)
C34B 0.042(4) 0.029(3) 0.037(4) 0.000(3) 0.009(3) -0.001(3)
C35B 0.034(3) 0.045(3) 0.032(3) -0.003(3) 0.011(3) 0.000(3)
C36B 0.022(2) 0.050(3) 0.033(3) 0.006(2) 0.005(2) -0.001(2)
C37B 0.032(4) 0.075(7) 0.042(5) 0.009(4) 0.010(3) 0.010(4)
C38B 0.015(5) 0.047(6) 0.019(4) 0.015(4) 0.006(4) 0.003(4)
C31D 0.023(5) 0.029(6) 0.052(7) -0.010(5) -0.022(5) 0.018(5)
C32D 0.030(4) 0.032(5) 0.032(5) 0.000(3) -0.002(3) 0.001(3)
C33D 0.033(4) 0.032(4) 0.031(3) 0.004(3) 0.003(3) 0.001(3)
C34D 0.028(4) 0.072(5) 0.052(5) 0.018(4) 0.008(4) 0.007(4)
C35D 0.040(5) 0.061(6) 0.051(5) 0.004(4) 0.010(4) 0.022(4)
C36D 0.048(4) 0.056(5) 0.049(4) -0.007(4) 0.014(4) -0.003(4)
C37D 0.029(4) 0.038(5) 0.052(6) -0.001(4) 0.013(4) 0.003(4)
C38D 0.060(13) 0.089(14) 0.076(13) -0.025(9) 0.007(10) 0.027(10)
C41B 0.0253(13) 0.0314(15) 0.0206(13) 0.0036(11) 0.0074(11) 0.0040(11)
C42B 0.0242(13) 0.0276(14) 0.0252(13) 0.0027(11) 0.0098(11) 0.0036(11)
C43B 0.0219(13) 0.0319(15) 0.0283(14) 0.0013(11) 0.0102(11) 0.0032(11)
C44B 0.0229(13) 0.0301(15) 0.0276(14) -0.0004(11) 0.0118(11) 0.0034(11)
C45B 0.0233(13) 0.0354(16) 0.0273(14) -0.0025(11) 0.0084(11) 0.0001(11)
C46B 0.0220(13) 0.0363(16) 0.0326(15) -0.0039(11) 0.0122(12) -0.0012(12)
C47B 0.0257(14) 0.057(2) 0.0320(15) -0.0032(13) 0.0069(12) -0.0091(14)
C48B 0.0312(17) 0.075(3) 0.0403(18) -0.0036(16) 0.0038(14) -0.0178(17)
N1A 0.0257(12) 0.0312(13) 0.0300(12) -0.0033(10) -0.0001(10) -0.0050(10)
N2A 0.0276(12) 0.0318(13) 0.0243(12) 0.0038(10) 0.0052(9) -0.0006(10)
N1B 0.0291(12) 0.0296(13) 0.0304(13) 0.0041(10) 0.0068(10) 0.0012(10)
N2B 0.0287(12) 0.0271(13) 0.0308(13) -0.0050(10) 0.0039(10) -0.0033(10)
O1A 0.0154(8) 0.0219(9) 0.0288(10) -0.0002(7) -0.0003(7) -0.0032(7)
O2A 0.0180(8) 0.0236(10) 0.0236(9) -0.0001(7) 0.0010(7) -0.0057(7)
O3A 0.0159(8) 0.0380(11) 0.0219(9) 0.0016(8) 0.0029(7) 0.0033(8)
O4A 0.0183(9) 0.0408(11) 0.0194(9) -0.0028(8) 0.0024(7) -0.0045(8)
O1B 0.0191(9) 0.0212(9) 0.0249(9) -0.0017(7) 0.0029(7) -0.0050(7)
O2B 0.0207(9) 0.0184(9) 0.0298(9) 0.0003(7) 0.0026(7) 0.0004(7)
O4B 0.0200(9) 0.0427(11) 0.0241(9) 0.0029(8) 0.0061(8) 0.0084(8)

loop_
_atom_type_symbol
_atom_type_description
_atom_type_scat_dispersion_real
_atom_type_scat_dispersion_imag
_atom_type_scat_source
C C 0.0181 0.0091 'International Tables Vol C Tables 4.2.6.8 and 6.1.1.4'
H H 0.0000 0.0000 'International Tables Vol C Tables 4.2.6.8 and 6.1.1.4'
N N 0.0311 0.0180 'International Tables Vol C Tables 4.2.6.8 and 6.1.1.4'
O O 0.0492 0.0322 'International Tables Vol C Tables 4.2.6.8 and 6.1.1.4'

loop_
_geom_angle_atom_site_label_1
_geom_angle_atom_site_label_2
_geom_angle_atom_site_label_3
_geom_angle
O1A C1A C6A 122.5(2)
O1A C1A C2A 116.7(2)
C6A C1A C2A 120.7(2)
C3A C2A C1A 119.3(2)
C3A C2A C7A 120.8(2)
C1A C2A C7A 120.0(2)
C4A C3A C2A 120.5(2)
C4A C3A H3A 119.8
C2A C3A H3A 119.8
C3A C4A C5A 119.6(2)
C3A C4A C8A 120.0(2)
C5A C4A C8A 120.4(2)
O2A C5A C6A 123.4(2)
O2A C5A C4A 116.5(2)
C6A C5A C4A 120.1(2)
C1A C6A C5A 119.8(2)
C1A C6A H6A 120.1
C5A C6A H6A 120.1
N1A C7A C2A 179.8(3)
N2A C8A C4A 177.9(3)
C12A C11A C16A 121.6(2)
C12A C11A O1A 119.6(2)
C16A C11A O1A 118.8(2)
C11A C12A C13A 119.3(2)
C11A C12A H12A 120.3
C13A C12A H12A 120.3
C14A C13A C12A 119.7(2)
C14A C13A H13A 120.1
C12A C13A H13A 120.1
O3A C14A C13A 124.6(2)
O3A C14A C15A 115.7(2)
C13A C14A C15A 119.7(2)
C16A C15A C14A 120.7(2)
C16A C15A H15A 119.7
C14A C15A H15A 119.7
C15A C16A C11A 118.9(2)
C15A C16A H16A 120.5
C11A C16A H16A 120.5
C26A C21A C22A 121.7(2)
C26A C21A O2A 118.8(2)
C22A C21A O2A 119.6(2)
C23A C22A C21A 118.8(2)
C23A C22A H22A 120.6
C21A C22A H22A 120.6
C22A C23A C24A 120.5(2)
C22A C23A H23A 119.7
C24A C23A H23A 119.7
O4A C24A C25A 125.2(2)
O4A C24A C23A 115.0(2)
C25A C24A C23A 119.8(2)
C24A C25A C26A 119.7(2)
C24A C25A H25A 120.1
C26A C25A H25A 120.1
C21A C26A C25A 119.4(2)
C21A C26A H26A 120.3
C25A C26A H26A 120.3
O3A C31A C32A 107.9(2)
O3A C31A H31A 110.1
C32A C31A H31A 110.1
O3A C31A H31B 110.1
C32A C31A H31B 110.1
H31A C31A H31B 108.4
C31A C32A C33A 111.9(2)
C31A C32A H32A 109.2
C33A C32A H32A 109.2
C31A C32A H32B 109.2
C33A C32A H32B 109.2
H32A C32A H32B 107.9
C34A C33A C32A 113.5(2)
C34A C33A H33A 108.9
C32A C33A H33A 108.9
C34A C33A H33B 108.9
C32A C33A H33B 108.9
H33A C33A H33B 107.7
C33A C34A C35A 113.2(2)
C33A C34A H34A 108.9
C35A C34A H34A 108.9
C33A C34A H34B 108.9
C35A C34A H34B 108.9
H34A C34A H34B 107.8
C34A C35A C36A 113.5(2)
C34A C35A H35A 108.9
C36A C35A H35A 108.9
C34A C35A H35B 108.9
C36A C35A H35B 108.9
H35A C35A H35B 107.7
C37A C36A C35A 113.5(2)
C37A C36A H36A 108.9
C35A C36A H36A 108.9
C37A C36A H36B 108.9
C35A C36A H36B 108.9
H36A C36A H36B 107.7
C36A C37A C38A 112.9(2)
C36A C37A H37A 109.0
C38A C37A H37A 109.0
C36A C37A H37B 109.0
C38A C37A H37B 109.0
H37A C37A H37B 107.8
C37A C38A H38A 109.5
C37A C38A H38B 109.5
H38A C38A H38B 109.5
C37A C38A H38C 109.5
H38A C38A H38C 109.5
H38B C38A H38C 109.5
O4A C41A C42A 106.4(2)
O4A C41A H41A 110.5
C42A C41A H41A 110.5
O4A C41A H41B 110.5
C42A C41A H41B 110.5
H41A C41A H41B 108.6
C41A C42A C43A 113.0(2)
C41A C42A H42A 109.0
C43A C42A H42A 109.0
C41A C42A H42B 109.0
C43A C42A H42B 109.0
H42A C42A H42B 107.8
C42A C43A C44A 112.7(2)
C42A C43A H43A 109.1
C44A C43A H43A 109.1
C42A C43A H43B 109.1
C44A C43A H43B 109.1
H43A C43A H43B 107.8
C45A C44A C43A 111.7(2)
C45A C44A H44A 109.3
C43A C44A H44A 109.3
C45A C44A H44B 109.3
C43A C44A H44B 109.3
H44A C44A H44B 108.0
C46A C45A C44A 116.5(2)
C46A C45A H45A 108.2
C44A C45A H45A 108.2
C46A C45A H45B 108.2
C44A C45A H45B 108.2
H45A C45A H45B 107.3
C47A C46A C45A 113.6(2)
C47A C46A H46A 108.8
C45A C46A H46A 108.8
C47A C46A H46B 108.8
C45A C46A H46B 108.8
H46A C46A H46B 107.7
C46A C47A C48A 110.9(3)
C46A C47A H47A 109.5
C48A C47A H47A 109.5
C46A C47A H47B 109.5
C48A C47A H47B 109.5
H47A C47A H47B 108.0
C47A C48A H48A 109.5
C47A C48A H48B 109.5
H48A C48A H48B 109.5
C47A C48A H48C 109.5
H48A C48A H48C 109.5
H48B C48A H48C 109.5
O1B C1B C6B 123.9(2)
O1B C1B C2B 115.9(2)
C6B C1B C2B 120.2(2)
C3B C2B C1B 119.1(2)
C3B C2B C7B 120.3(2)
C1B C2B C7B 120.6(2)
C4B C3B C2B 120.7(2)
C4B C3B H3B 119.6
C2B C3B H3B 119.6
C3B C4B C5B 119.4(2)
C3B C4B C8B 119.8(2)
C5B C4B C8B 120.9(2)
O2B C5B C6B 122.6(2)
O2B C5B C4B 117.1(2)
C6B C5B C4B 120.2(2)
C1B C6B C5B 120.3(2)
C1B C6B H6B 119.9
C5B C6B H6B 119.9
N1B C7B C2B 178.5(3)
N2B C8B C4B 178.0(3)
C12B C11B C16B 121.4(2)
C12B C11B O1B 118.8(2)
C16B C11B O1B 119.7(2)
C11B C12B C13B 119.7(2)
C11B C12B H12B 120.2
C13B C12B H12B 120.2
C14B C13B C12B 119.2(2)
C14B C13B H13B 120.4
C12B C13B H13B 120.4
O3B C14B C15B 115.1(3)
O3B C14B C13B 124.5(3)
C15B C14B C13B 120.4(2)
C14B C15B C16B 120.3(3)
C14B C15B H15B 119.9
C16B C15B H15B 119.9
C15B C16B C11B 119.0(2)
C15B C16B H16B 120.5
C11B C16B H16B 120.5
C22B C21B C26B 121.1(2)
C22B C21B O2B 119.3(2)
C26B C21B O2B 119.5(2)
C21B C22B C23B 119.8(2)
C21B C22B H22B 120.1
C23B C22B H22B 120.1
C24B C23B C22B 119.4(2)
C24B C23B H23B 120.3
C22B C23B H23B 120.3
O4B C24B C23B 125.1(2)
O4B C24B C25B 114.9(2)
C23B C24B C25B 120.0(2)
C26B C25B C24B 120.3(2)
C26B C25B H25B 119.8
C24B C25B H25B 119.8
C25B C26B C21B 119.3(2)
C25B C26B H26B 120.3
C21B C26B H26B 120.3
C14B O3B C31B 121.4(6)
C14B O3B C31D 114.8(6)
O3B C31B C32B 104.3(9)
O3B C31B H31C 110.9
C32B C31B H31C 110.9
O3B C31B H31D 110.9
C32B C31B H31D 110.9
H31C C31B H31D 108.9
C33B C32B C31B 108.5(6)
C33B C32B H32C 110.0
C31B C32B H32C 110.0
C33B C32B H32D 110.0
C31B C32B H32D 110.0
H32C C32B H32D 108.4
C32B C33B C34B 114.9(5)
C32B C33B H33C 108.5
C34B C33B H33C 108.5
C32B C33B H33D 108.5
C34B C33B H33D 108.5
H33C C33B H33D 107.5
C35B C34B C33B 113.1(5)
C35B C34B H34C 109.0
C33B C34B H34C 109.0
C35B C34B H34D 109.0
C33B C34B H34D 109.0
H34C C34B H34D 107.8
C34B C35B C36B 113.0(5)
C34B C35B H35C 109.0
C36B C35B H35C 109.0
C34B C35B H35D 109.0
C36B C35B H35D 109.0
H35C C35B H35D 107.8
C37B C36B C35B 116.0(6)
C37B C36B H36E 108.3
C35B C36B H36E 108.3
C37B C36B H36F 108.3
C35B C36B H36F 108.3
H36E C36B H36F 107.4
C36B C37B C38B 113.7(9)
C36B C37B H37E 108.8
C38B C37B H37E 108.8
C36B C37B H37F 108.8
C38B C37B H37F 108.8
H37E C37B H37F 107.7
C37B C38B H38G 109.5
C37B C38B H38H 109.5
H38G C38B H38H 109.5
C37B C38B H38I 109.5
H38G C38B H38I 109.5
H38H C38B H38I 109.5
O3B C31D C32D 113.4(12)
O3B C31D H31E 108.9
C32D C31D H31E 108.9
O3B C31D H31F 108.9
C32D C31D H31F 108.9
H31E C31D H31F 107.7
C33D C32D C31D 110.3(11)
C33D C32D H32E 109.6
C31D C32D H32E 109.6
C33D C32D H32F 109.6
C31D C32D H32F 109.6
H32E C32D H32F 108.1
C32D C33D C34D 111.9(6)
C32D C33D H33E 109.2
C34D C33D H33E 109.2
C32D C33D H33F 109.2
C34D C33D H33F 109.2
H33E C33D H33F 107.9
C35D C34D C33D 116.8(7)
C35D C34D H34E 108.1
C33D C34D H34E 108.1
C35D C34D H34F 108.1
C33D C34D H34F 108.1
H34E C34D H34F 107.3
C34D C35D C36D 119.3(8)
C34D C35D H35E 107.5
C36D C35D H35E 107.5
C34D C35D H35F 107.5
C36D C35D H35F 107.5
H35E C35D H35F 107.0
C37D C36D C35D 113.2(8)
C37D C36D H36C 108.9
C35D C36D H36C 108.9
C37D C36D H36D 108.9
C35D C36D H36D 108.9
H36C C36D H36D 107.7
C36D C37D C38D 110.6(12)
C36D C37D H37C 109.5
C38D C37D H37C 109.5
C36D C37D H37D 109.5
C38D C37D H37D 109.5
H37C C37D H37D 108.1
C37D C38D H38D 109.5
C37D C38D H38E 109.5
H38D C38D H38E 109.5
C37D C38D H38F 109.5
H38D C38D H38F 109.5
H38E C38D H38F 109.5
O4B C41B C42B 108.3(2)
O4B C41B H41C 110.0
C42B C41B H41C 110.0
O4B C41B H41D 110.0
C42B C41B H41D 110.0
H41C C41B H41D 108.4
C41B C42B C43B 111.1(2)
C41B C42B H42C 109.4
C43B C42B H42C 109.4
C41B C42B H42D 109.4
C43B C42B H42D 109.4
H42C C42B H42D 108.0
C42B C43B C44B 114.3(2)
C42B C43B H43C 108.7
C44B C43B H43C 108.7
C42B C43B H43D 108.7
C44B C43B H43D 108.7
H43C C43B H43D 107.6
C45B C44B C43B 112.6(2)
C45B C44B H44C 109.1
C43B C44B H44C 109.1
C45B C44B H44D 109.1
C43B C44B H44D 109.1
H44C C44B H44D 107.8
C44B C45B C46B 115.0(2)
C44B C45B H45C 108.5
C46B C45B H45C 108.5
C44B C45B H45D 108.5
C46B C45B H45D 108.5
H45C C45B H45D 107.5
C47B C46B C45B 113.5(2)
C47B C46B H46C 108.9
C45B C46B H46C 108.9
C47B C46B H46D 108.9
C45B C46B H46D 108.9
H46C C46B H46D 107.7
C46B C47B C48B 114.1(3)
C46B C47B H47C 108.7
C48B C47B H47C 108.7
C46B C47B H47D 108.7
C48B C47B H47D 108.7
H47C C47B H47D 107.6
C47B C48B H48D 109.5
C47B C48B H48E 109.5
H48D C48B H48E 109.5
C47B C48B H48F 109.5
H48D C48B H48F 109.5
H48E C48B H48F 109.5
C1A O1A C11A 115.84(18)
C5A O2A C21A 117.20(18)
C14A O3A C31A 118.07(19)
C24A O4A C41A 119.39(19)
C1B O1B C11B 116.67(18)
C5B O2B C21B 115.57(18)
C24B O4B C41B 117.73(19)

loop_
_geom_bond_atom_site_label_1
_geom_bond_atom_site_label_2
_geom_bond_distance
C1A O1A 1.364(3)
C1A C6A 1.386(4)
C1A C2A 1.401(3)
C2A C3A 1.392(4)
C2A C7A 1.435(4)
C3A C4A 1.389(4)
C3A H3A 0.95
C4A C5A 1.407(3)
C4A C8A 1.438(4)
C5A O2A 1.361(3)
C5A C6A 1.386(4)
C6A H6A 0.95
C7A N1A 1.150(3)
C8A N2A 1.152(3)
C11A C12A 1.374(4)
C11A C16A 1.389(4)
C11A O1A 1.418(3)
C12A C13A 1.394(3)
C12A H12A 0.95
C13A C14A 1.391(4)
C13A H13A 0.95
C14A O3A 1.367(3)
C14A C15A 1.394(4)
C15A C16A 1.373(3)
C15A H15A 0.95
C16A H16A 0.95
C21A C26A 1.369(4)
C21A C22A 1.394(3)
C21A O2A 1.416(3)
C22A C23A 1.381(3)
C22A H22A 0.95
C23A C24A 1.395(3)
C23A H23A 0.95
C24A O4A 1.368(3)
C24A C25A 1.390(4)
C25A C26A 1.398(3)
C25A H25A 0.95
C26A H26A 0.95
C31A O3A 1.425(3)
C31A C32A 1.512(3)
C31A H31A 0.99
C31A H31B 0.99
C32A C33A 1.524(4)
C32A H32A 0.99
C32A H32B 0.99
C33A C34A 1.519(3)
C33A H33A 0.99
C33A H33B 0.99
C34A C35A 1.521(4)
C34A H34A 0.99
C34A H34B 0.99
C35A C36A 1.526(3)
C35A H35A 0.99
C35A H35B 0.99
C36A C37A 1.521(4)
C36A H36A 0.99
C36A H36B 0.99
C37A C38A 1.527(4)
C37A H37A 0.99
C37A H37B 0.99
C38A H38A 0.98
C38A H38B 0.98
C38A H38C 0.98
C41A O4A 1.439(3)
C41A C42A 1.517(3)
C41A H41A 0.99
C41A H41B 0.99
C42A C43A 1.518(3)
C42A H42A 0.99
C42A H42B 0.99
C43A C44A 1.529(4)
C43A H43A 0.99
C43A H43B 0.99
C44A C45A 1.527(4)
C44A H44A 0.99
C44A H44B 0.99
C45A C46A 1.517(4)
C45A H45A 0.99
C45A H45B 0.99
C46A C47A 1.497(4)
C46A H46A 0.99
C46A H46B 0.99
C47A C48A 1.572(4)
C47A H47A 0.99
C47A H47B 0.99
C48A H48A 0.98
C48A H48B 0.98
C48A H48C 0.98
C1B O1B 1.364(3)
C1B C6B 1.383(4)
C1B C2B 1.408(3)
C2B C3B 1.397(4)
C2B C7B 1.434(4)
C3B C4B 1.388(4)
C3B H3B 0.95
C4B C5B 1.405(3)
C4B C8B 1.442(4)
C5B O2B 1.365(3)
C5B C6B 1.387(4)
C6B H6B 0.95
C7B N1B 1.150(4)
C8B N2B 1.145(3)
C11B C12B 1.367(4)
C11B C16B 1.388(4)
C11B O1B 1.411(3)
C12B C13B 1.396(4)
C12B H12B 0.95
C13B C14B 1.391(4)
C13B H13B 0.95
C14B O3B 1.372(3)
C14B C15B 1.382(4)
C15B C16B 1.383(4)
C15B H15B 0.95
C16B H16B 0.95
C21B C22B 1.371(4)
C21B C26B 1.385(4)
C21B O2B 1.413(3)
C22B C23B 1.398(4)
C22B H22B 0.95
C23B C24B 1.386(4)
C23B H23B 0.95
C24B O4B 1.372(3)
C24B C25B 1.394(4)
C25B C26B 1.378(4)
C25B H25B 0.95
C26B H26B 0.95
O3B C31B 1.385(12)
O3B C31D 1.491(15)
C31B C32B 1.522(13)
C31B H31C 0.99
C31B H31D 0.99
C32B C33B 1.520(7)
C32B H32C 0.99
C32B H32D 0.99
C33B C34B 1.538(8)
C33B H33C 0.99
C33B H33D 0.99
C34B C35B 1.484(8)
C34B H34C 0.99
C34B H34D 0.99
C35B C36B 1.531(7)
C35B H35C 0.99
C35B H35D 0.99
C36B C37B 1.502(11)
C36B H36E 0.99
C36B H36F 0.99
C37B C38B 1.522(11)
C37B H37E 0.99
C37B H37F 0.99
C38B H38G 0.98
C38B H38H 0.98
C38B H38I 0.98
C31D C32D 1.533(14)
C31D H31E 0.99
C31D H31F 0.99
C32D C33D 1.501(9)
C32D H32E 0.99
C32D H32F 0.99
C33D C34D 1.535(10)
C33D H33E 0.99
C33D H33F 0.99
C34D C35D 1.524(12)
C34D H34E 0.99
C34D H34F 0.99
C35D C36D 1.524(10)
C35D H35E 0.99
C35D H35F 0.99
C36D C37D 1.490(13)
C36D H36C 0.99
C36D H36D 0.99
C37D C38D 1.553(16)
C37D H37C 0.99
C37D H37D 0.99
C38D H38D 0.98
C38D H38E 0.98
C38D H38F 0.98
C41B O4B 1.434(3)
C41B C42B 1.508(4)
C41B H41C 0.99
C41B H41D 0.99
C42B C43B 1.525(4)
C42B H42C 0.99
C42B H42D 0.99
C43B C44B 1.527(3)
C43B H43C 0.99
C43B H43D 0.99
C44B C45B 1.516(4)
C44B H44C 0.99
C44B H44D 0.99
C45B C46B 1.521(4)
C45B H45C 0.99
C45B H45D 0.99
C46B C47B 1.513(4)
C46B H46C 0.99
C46B H46D 0.99
C47B C48B 1.523(4)
C47B H47C 0.99
C47B H47D 0.99
C48B H48D 0.98
C48B H48E 0.98
C48B H48F 0.98

loop_
_geom_torsion_atom_site_label_1
_geom_torsion_atom_site_label_2
_geom_torsion_atom_site_label_3
_geom_torsion_atom_site_label_4
_geom_torsion
O1A C1A C2A C3A -178.2(2)
C6A C1A C2A C3A 0.4(4)
O1A C1A C2A C7A 1.4(3)
C6A C1A C2A C7A 180.0(2)
C1A C2A C3A C4A -1.1(4)
C7A C2A C3A C4A 179.3(2)
C2A C3A C4A C5A 0.3(4)
C2A C3A C4A C8A 179.7(2)
C3A C4A C5A O2A -179.7(2)
C8A C4A C5A O2A 0.9(3)
C3A C4A C5A C6A 1.2(3)
C8A C4A C5A C6A -178.2(2)
O1A C1A C6A C5A 179.6(2)
C2A C1A C6A C5A 1.1(4)
O2A C5A C6A C1A 179.1(2)
C4A C5A C6A C1A -1.9(4)
C16A C11A C12A C13A -0.2(4)
O1A C11A C12A C13A -179.6(2)
C11A C12A C13A C14A -0.3(4)
C12A C13A C14A O3A 179.9(2)
C12A C13A C14A C15A 0.4(4)
O3A C14A C15A C16A -179.6(2)
C13A C14A C15A C16A -0.1(4)
C14A C15A C16A C11A -0.4(4)
C12A C11A C16A C15A 0.5(4)
O1A C11A C16A C15A 180.0(2)
C26A C21A C22A C23A -2.3(4)
O2A C21A C22A C23A 178.2(2)
C21A C22A C23A C24A 1.3(4)
C22A C23A C24A O4A -177.7(2)
C22A C23A C24A C25A 1.4(4)
O4A C24A C25A C26A 175.9(2)
C23A C24A C25A C26A -3.0(4)
C22A C21A C26A C25A 0.7(4)
O2A C21A C26A C25A -179.8(2)
C24A C25A C26A C21A 2.0(4)
O3A C31A C32A C33A -173.8(2)
C31A C32A C33A C34A -173.2(2)
C32A C33A C34A C35A -178.7(2)
C33A C34A C35A C36A -178.6(2)
C34A C35A C36A C37A -175.8(2)
C35A C36A C37A C38A 177.7(2)
O4A C41A C42A C43A -174.4(2)
C41A C42A C43A C44A 176.1(2)
C42A C43A C44A C45A -175.5(2)
C43A C44A C45A C46A 175.0(2)
C44A C45A C46A C47A 60.7(3)
C45A C46A C47A C48A 164.0(2)
O1B C1B C2B C3B -179.8(2)
C6B C1B C2B C3B -0.5(3)
O1B C1B C2B C7B -0.2(3)
C6B C1B C2B C7B 179.1(2)
C1B C2B C3B C4B -0.8(4)
C7B C2B C3B C4B 179.6(2)
C2B C3B C4B C5B 0.7(4)
C2B C3B C4B C8B -179.8(2)
C3B C4B C5B O2B 179.3(2)
C8B C4B C5B O2B -0.2(3)
C3B C4B C5B C6B 0.7(4)
C8B C4B C5B C6B -178.9(2)
O1B C1B C6B C5B -178.9(2)
C2B C1B C6B C5B 1.9(4)
O2B C5B C6B C1B 179.5(2)
C4B C5B C6B C1B -2.0(4)
C16B C11B C12B C13B -1.6(4)
O1B C11B C12B C13B 179.6(2)
C11B C12B C13B C14B -0.8(4)
C12B C13B C14B O3B -177.8(2)
C12B C13B C14B C15B 2.0(4)
O3B C14B C15B C16B 179.1(2)
C13B C14B C15B C16B -0.8(4)
C14B C15B C16B C11B -1.6(4)
C12B C11B C16B C15B 2.8(4)
O1B C11B C16B C15B -178.4(2)
C26B C21B C22B C23B 0.0(4)
O2B C21B C22B C23B 179.9(2)
C21B C22B C23B C24B 0.5(4)
C22B C23B C24B O4B 179.7(2)
C22B C23B C24B C25B -0.3(4)
O4B C24B C25B C26B 179.7(2)
C23B C24B C25B C26B -0.4(4)
C24B C25B C26B C21B 0.9(4)
C22B C21B C26B C25B -0.7(4)
O2B C21B C26B C25B 179.4(2)
C15B C14B O3B C31B 173.0(12)
C13B C14B O3B C31B -7.2(12)
C15B C14B O3B C31D 179.2(12)
C13B C14B O3B C31D -0.9(12)
C14B O3B C31B C32B 174.8(7)
O3B C31B C32B C33B -169.5(10)
C31B C32B C33B C34B -159.1(11)
C32B C33B C34B C35B -57.2(7)
C33B C34B C35B C36B -176.7(5)
C34B C35B C36B C37B 62.8(8)
C35B C36B C37B C38B 166.4(8)
C14B O3B C31D C32D -167.9(11)
O3B C31D C32D C33D -73.2(18)
C31D C32D C33D C34D 172.1(9)
C32D C33D C34D C35D 59.9(10)
C33D C34D C35D C36D 177.3(7)
C34D C35D C36D C37D -69.7(12)
C35D C36D C37D C38D -167.9(12)
O4B C41B C42B C43B 172.4(2)
C41B C42B C43B C44B 173.1(2)
C42B C43B C44B C45B -178.0(2)
C43B C44B C45B C46B 178.8(2)
C44B C45B C46B C47B 176.4(3)
C45B C46B C47B C48B -178.8(3)
C6A C1A O1A C11A 21.9(3)
C2A C1A O1A C11A -159.6(2)
C12A C11A O1A C1A -112.1(2)
C16A C11A O1A C1A 68.4(3)
C6A C5A O2A C21A -10.7(3)
C4A C5A O2A C21A 170.2(2)
C26A C21A O2A C5A 120.1(2)
C22A C21A O2A C5A -60.4(3)
C13A C14A O3A C31A 14.6(4)
C15A C14A O3A C31A -165.9(2)
C32A C31A O3A C14A 171.5(2)
C25A C24A O4A C41A 6.7(4)
C23A C24A O4A C41A -174.3(2)
C42A C41A O4A C24A -179.9(2)
C6B C1B O1B C11B 6.8(3)
C2B C1B O1B C11B -173.9(2)
C12B C11B O1B C1B -115.9(2)
C16B C11B O1B C1B 65.3(3)
C6B C5B O2B C21B -20.7(3)
C4B C5B O2B C21B 160.7(2)
C22B C21B O2B C5B 115.6(3)
C26B C21B O2B C5B -64.5(3)
C23B C24B O4B C41B -7.7(4)
C25B C24B O4B C41B 172.3(2)
C42B C41B O4B C24B -176.2(2)
